data_7710941
loop_
_publ_author_name
'Culpepper, Johnathan D.'
'Lee, Kyounghoon'
'Portis, William'
'Swenson, Dale C.'
'Daly, Scott R.'

_publ_section_title
;
 Fluorination and hydrolytic stability of water-soluble platinum complexes
 with a borane-bridged diphosphoramidite ligand
;
_journal_name_full 'Dalton Transactions'
_journal_paper_doi 10.1039/D2DT01482C
_journal_year 2022
_chemical_formula_moiety '0.5(C20 H52 B2 Cl4 N6 O10 P4 Pt2)'
_chemical_formula_sum 'C10 H26 B Cl2 N3 O5 P2 Pt'
_chemical_formula_weight 607.08
_space_group_crystal_system monoclinic
_space_group_IT_number 4
_space_group_name_Hall 'P 2yb'
_space_group_name_H-M_alt 'P 1 21 1'
_atom_sites_solution_hydrogens geom
_atom_sites_solution_primary dual
_audit_creation_date 2019-10-01
_audit_creation_method
;
Olex2 1.2
(compiled 2018.05.29 svn.r3508 for OlexSys, GUI svn.r5506)
;
_audit_update_record
;
2022-05-12 deposited with the CCDC.	2022-08-03 downloaded from the CCDC.
;
_cell_angle_alpha 90
_cell_angle_beta 94.505(7)
_cell_angle_gamma 90
_cell_formula_units_Z 4
_cell_length_a 8.0870(11)
_cell_length_b 14.6292(12)
_cell_length_c 16.036(3)
_cell_measurement_reflns_used 1245
_cell_measurement_temperature 100(2)
_cell_measurement_theta_max 21.66
_cell_measurement_theta_min 2.53
_cell_volume 1891.3(5)
_computing_molecular_graphics 'Olex2 (Dolomanov et al., 2009)'
_computing_publication_material 'Olex2 (Dolomanov et al., 2009)'
_computing_structure_refinement 'ShelXL (Sheldrick, 2015)'
_computing_structure_solution 'ShelXT (Sheldrick, 2015)'
_diffrn_ambient_temperature 100.0
_diffrn_measured_fraction_theta_full 0.994
_diffrn_measured_fraction_theta_max 0.994
_diffrn_measurement_device_type 'Bruker Nonius Kappa APEX II'
_diffrn_measurement_method 'CCD phi and omega scans'
_diffrn_radiation_type MoK\a
_diffrn_radiation_wavelength 0.71073
_diffrn_reflns_av_R_equivalents 0.0364
_diffrn_reflns_av_unetI/netI 0.0281
_diffrn_reflns_Laue_measured_fraction_full 0.994
_diffrn_reflns_Laue_measured_fraction_max 0.994
_diffrn_reflns_limit_h_max 9
_diffrn_reflns_limit_h_min -9
_diffrn_reflns_limit_k_max 17
_diffrn_reflns_limit_k_min -17
_diffrn_reflns_limit_l_max 19
_diffrn_reflns_limit_l_min -19
_diffrn_reflns_number 32167
_diffrn_reflns_point_group_measured_fraction_full 0.976
_diffrn_reflns_point_group_measured_fraction_max 0.976
_diffrn_reflns_theta_full 24.999
_diffrn_reflns_theta_max 24.999
_diffrn_reflns_theta_min 2.526
_exptl_absorpt_coefficient_mu 7.896
_exptl_absorpt_correction_T_max 0.8682
_exptl_absorpt_correction_T_min 0.6132
_exptl_absorpt_correction_type numerical
_exptl_absorpt_process_details
;
SADABS-2016/2 (Bruker,2016/2) was used for absorption correction.
wR2(int) was 0.0729 before and 0.0563 after correction.
The Ratio of minimum to maximum transmission is 0.7063.
The \l/2 correction factor is Not present.
;
_exptl_crystal_colour colorless
_exptl_crystal_density_diffrn 2.132
_exptl_crystal_description plate
_exptl_crystal_F_000 1176
_exptl_crystal_size_max 0.065
_exptl_crystal_size_mid 0.05
_exptl_crystal_size_min 0.02
_refine_diff_density_max 3.092
_refine_diff_density_min -1.904
_refine_diff_density_rms 0.196
_refine_ls_abs_structure_details
;
 Refined as an inversion twin.
;
_refine_ls_abs_structure_Flack 0.50(3)
_refine_ls_extinction_method none
_refine_ls_goodness_of_fit_ref 1.290
_refine_ls_hydrogen_treatment constr
_refine_ls_matrix_type full
_refine_ls_number_parameters 618
_refine_ls_number_reflns 6500
_refine_ls_number_restraints 1257
_refine_ls_restrained_S_all 1.413
_refine_ls_R_factor_all 0.0479
_refine_ls_R_factor_gt 0.0450
_refine_ls_shift/su_max 0.001
_refine_ls_shift/su_mean 0.000
_refine_ls_structure_factor_coef Fsqd
_refine_ls_weighting_details 'w=1/[\s^2^(Fo^2^)+23.9761P] where P=(Fo^2^+2Fc^2^)/3'
_refine_ls_weighting_scheme calc
_refine_ls_wR_factor_gt 0.0887
_refine_ls_wR_factor_ref 0.0902
_reflns_Friedel_coverage 0.882
_reflns_Friedel_fraction_full 0.955
_reflns_Friedel_fraction_max 0.955
_reflns_number_gt 6129
_reflns_number_total 6500
_reflns_threshold_expression 'I > 2\s(I)'
_cod_data_source_file d2dt01482c2.cif
_cod_data_source_block dal1941z4_c
_cod_original_cell_volume 1891.3(4)
_cod_database_code 7710941
_shelx_shelxl_version_number 2018/3
_shelx_space_group_comment
;
The symmetry employed for this shelxl refinement is uniquely defined
by the following loop, which should always be used as a source of
symmetry information in preference to the above space-group names.
They are only intended as comments.
;
_shelx_estimated_absorpt_t_max 0.858
_shelx_estimated_absorpt_t_min 0.628
_olex2_refinement_description
;
1. Twinned data refinement
 Scales: 0.50(3)
 0.50(3)
2. Fixed Uiso
 At 1.2 times of:
  All C(H,H) groups, All N(H) groups
 At 1.5 times of:
  All C(H,H,H) groups, All O(H) groups
3. Restrained distances
 Pt1-P1 \\sim Pt1-P1A \\sim Pt1-P2 \\sim Pt1-P2A \\sim Pt2-P4 \\sim Pt2-P4A
\\sim Pt2-P3 \\sim Pt2-P3A
 with sigma of 0.01
 P1-O11 \\sim P1A-O11A \\sim P1-O12 \\sim P1A-O12A \\sim P2-O21 \\sim P2A-O21A
\\sim P2-O22 \\sim P2A-O22A
 \\sim P3-O31 \\sim P3-O32 \\sim P3A-O31A \\sim P3A-O32A \\sim P4-O41 \\sim
P4-O42 \\sim P4A-O41A \\sim P4A-O42A
 with sigma of 0.01
 O11-C11 \\sim O11A-C11A \\sim O12-C12 \\sim O12A-C12A \\sim O21-C21 \\sim
O21A-C21A \\sim O22-C22 ~
 O22A-C22A \\sim O31-C31 \\sim O32-C32 \\sim O31A-C31A \\sim O32A-C32A \\sim
O41-C41 \\sim O42-C42 ~
 O41A-C41A \\sim O42A-C42A
 with sigma of 0.01
 B1-O1 \\sim B2-O2
 with sigma of 0.01
 B1-N3 \\sim B2-N6
 with sigma of 0.01
 B1-N1 \\sim B1-N2 \\sim B2-N4 \\sim B2-N5
 with sigma of 0.01
 P1-N1 \\sim P1A-N1 \\sim P2-N2 \\sim P2A-N2 \\sim P3-N5 \\sim P3A-N5 \\sim
P4-N4 \\sim P4A-N4
 with sigma of 0.01
 O11-O12 \\sim O11A-O12A \\sim O21-O22 \\sim O21A-O22A \\sim O31-O32 \\sim
O31A-O32A \\sim O41-O42 ~
 O41A-O42A
 with sigma of 0.01
 P1-C11 \\sim P1-C12 \\sim P1A-C11A \\sim P1A-C12A \\sim P2-C21 \\sim P2-C22
\\sim P2A-C21A \\sim P2A-C22A
 \\sim P3-C31 \\sim P3-C32 \\sim P3A-C31A \\sim P3A-C32A \\sim P4-C41 \\sim
P4-C42 \\sim P4A-C41A \\sim P4A-C42A
 with sigma of 0.01
4. Uiso/Uaniso restraints and constraints
Uanis(C28) \\sim Ueq, Uanis(C29) \\sim Ueq: with sigma of 0.01 and sigma for
terminal atoms of 0.02
Uanis(C11) \\sim Ueq, Uanis(O11) \\sim Ueq, Uanis(P1) \\sim Ueq, Uanis(O12)
\\sim Ueq, Uanis(C12) \\sim Ueq, Uanis(C11A) \\sim Ueq, Uanis(O11A) \\sim Ueq,
Uanis(P1A) \\sim Ueq, Uanis(O12A) \\sim Ueq, Uanis(C12A) \\sim Ueq: with sigma
of 0.001 and sigma for terminal atoms of 0.002
Uanis(C21) \\sim Ueq, Uanis(O21) \\sim Ueq, Uanis(P2) \\sim Ueq, Uanis(O22)
\\sim Ueq, Uanis(C22) \\sim Ueq, Uanis(C21A) \\sim Ueq, Uanis(O21A) \\sim Ueq,
Uanis(P2A) \\sim Ueq, Uanis(O22A) \\sim Ueq, Uanis(C22A) \\sim Ueq: with sigma
of 0.001 and sigma for terminal atoms of 0.002
Uanis(C41) \\sim Ueq, Uanis(O41) \\sim Ueq, Uanis(P4) \\sim Ueq, Uanis(O42)
\\sim Ueq, Uanis(C42) \\sim Ueq, Uanis(C41A) \\sim Ueq, Uanis(O41A) \\sim Ueq,
Uanis(P4A) \\sim Ueq, Uanis(O42A) \\sim Ueq, Uanis(C42A) \\sim Ueq: with sigma
of 0.001 and sigma for terminal atoms of 0.002
Uanis(C31) \\sim Ueq, Uanis(O31) \\sim Ueq, Uanis(P3) \\sim Ueq, Uanis(O32)
\\sim Ueq, Uanis(C32) \\sim Ueq, Uanis(C31A) \\sim Ueq, Uanis(O31A) \\sim Ueq,
Uanis(P3A) \\sim Ueq, Uanis(O32A) \\sim Ueq, Uanis(C32A) \\sim Ueq: with sigma
of 0.001 and sigma for terminal atoms of 0.002
5. Rigid body (RIGU) restrains
 All non-hydrogen atoms
 with sigma for 1-2 distances of 0.002 and sigma for 1-3 distances of 0.002
6. Others
 Sof(P1A)=Sof(O11A)=Sof(O12A)=Sof(C11A)=Sof(H11D)=Sof(H11E)=Sof(H11F)=
 Sof(C12A)=Sof(H12D)=Sof(H12E)=Sof(H12F)=1-FVAR(1)
 Sof(P1)=Sof(O11)=Sof(O12)=Sof(C11)=Sof(H11A)=Sof(H11B)=Sof(H11C)=Sof(C12)=
 Sof(H12A)=Sof(H12B)=Sof(H12C)=FVAR(1)
 Sof(P4)=Sof(O41)=Sof(O42)=Sof(C41)=Sof(H41A)=Sof(H41B)=Sof(H41C)=Sof(C42)=
 Sof(H42A)=Sof(H42B)=Sof(H42C)=Sof(P2A)=Sof(O21A)=Sof(O22A)=Sof(C21A)=Sof(H21D)=
 Sof(H21E)=Sof(H21F)=Sof(C22A)=Sof(H22D)=Sof(H22E)=Sof(H22F)=1-FVAR(2)
 Sof(P2)=Sof(O21)=Sof(O22)=Sof(C21)=Sof(H21A)=Sof(H21B)=Sof(H21C)=Sof(C22)=
 Sof(H22A)=Sof(H22B)=Sof(H22C)=Sof(P4A)=Sof(O41A)=Sof(O42A)=Sof(C41A)=Sof(H41D)=
 Sof(H41E)=Sof(H41F)=Sof(C42A)=Sof(H42D)=Sof(H42E)=Sof(H42F)=FVAR(2)
 Sof(P3A)=Sof(O31A)=Sof(O32A)=Sof(C31A)=Sof(H31D)=Sof(H31E)=Sof(H31F)=
 Sof(C32A)=Sof(H32D)=Sof(H32E)=Sof(H32F)=1-FVAR(3)
 Sof(P3)=Sof(O31)=Sof(O32)=Sof(C31)=Sof(H31A)=Sof(H31B)=Sof(H31C)=Sof(C32)=
 Sof(H32A)=Sof(H32B)=Sof(H32C)=FVAR(3)
7.a Ternary CH refined with riding coordinates:
 N3(H3), N6(H6)
7.b Secondary CH2 refined with riding coordinates:
 C1(H1A,H1B), C2(H2A,H2B), C3(H3A,H3B), C4(H4A,H4B), C5(H5A,H5B), C6(H6A,H6B),
 C23(H23A,H23B), C24(H24A,H24B), C25(H25A,H25B), C27(H27A,H27B), C28(H28A,H28B),
  C29(H29A,H29B)
7.c Me refined with riding coordinates:
 C11(H11A,H11B,H11C), C12(H12A,H12B,H12C), C21(H21A,H21B,H21C), C22(H22A,H22B,
 H22C), C32(H32A,H32B,H32C), C41(H41A,H41B,H41C), C42(H42A,H42B,H42C),
 C11A(H11D,H11E,H11F), C12A(H12D,H12E,H12F), C21A(H21D,H21E,H21F), C22A(H22D,
 H22E,H22F), C31A(H31D,H31E,H31F), C32A(H32D,H32E,H32F), C41A(H41D,H41E,H41F),
 C42A(H42D,H42E,H42F)
7.d Tetrahedral OH refined with riding coordinates:
 O1(H1), O2(H2)
7.e Idealised Me refined as rotating group:
 C31(H31A,H31B,H31C)
;
_olex2_submission_special_instructions 'No special instructions were received'

loop_
_space_group_symop_operation_xyz
'x, y, z'
'-x, y+1/2, -z'

loop_
_atom_site_label
_atom_site_type_symbol
_atom_site_fract_x
_atom_site_fract_y
_atom_site_fract_z
_atom_site_U_iso_or_equiv
_atom_site_adp_type
_atom_site_occupancy
_atom_site_site_symmetry_order
_atom_site_calc_flag
_atom_site_refinement_flags_posn
_atom_site_refinement_flags_adp
_atom_site_refinement_flags_occupancy
_atom_site_disorder_assembly
_atom_site_disorder_group
Pt1 Pt 0.78522(10) 0.57198(4) 0.52553(5) 0.0283(2) Uani 1 1 d D U . . .
Pt2 Pt 0.21124(10) 0.42758(4) 0.98109(5) 0.0279(2) Uani 1 1 d D U . . .
Cl1 Cl 0.8503(9) 0.7186(5) 0.4731(4) 0.0421(16) Uani 1 1 d . U . . .
Cl2 Cl 0.7176(10) 0.6495(6) 0.6483(4) 0.0449(17) Uani 1 1 d . U . . .
Cl3 Cl 0.1342(10) 0.2831(6) 1.0326(4) 0.0461(17) Uani 1 1 d . U . . .
Cl4 Cl 0.2740(10) 0.3503(6) 0.8568(4) 0.0465(19) Uani 1 1 d . U . . .
O1 O 0.527(2) 0.3364(14) 0.3846(13) 0.052(5) Uani 1 1 d D U . . .
H1 H 0.475791 0.290611 0.400692 0.077 Uiso 1 1 calc R . . . .
O2 O 0.4755(19) 0.6729(15) 1.1247(11) 0.042(4) Uani 1 1 d D U . . .
H2 H 0.529851 0.712028 1.100062 0.063 Uiso 1 1 calc R . . . .
N1 N 0.788(2) 0.4096(9) 0.3821(11) 0.031(3) Uani 1 1 d D U . . .
N2 N 0.694(3) 0.3515(10) 0.5251(10) 0.038(4) Uani 1 1 d D U . . .
N3 N 0.785(2) 0.2420(13) 0.4197(12) 0.028(3) Uani 1 1 d D U . . .
H3 H 0.899993 0.250225 0.446686 0.033 Uiso 1 1 calc R . . . .
N4 N 0.327(3) 0.6445(10) 0.9851(10) 0.038(3) Uani 1 1 d D U . . .
N5 N 0.209(2) 0.5920(9) 1.1237(11) 0.026(3) Uani 1 1 d D U . . .
N6 N 0.215(3) 0.7577(14) 1.0849(11) 0.030(4) Uani 1 1 d D U . . .
H6 H 0.102183 0.747255 1.056656 0.036 Uiso 1 1 calc R . . . .
C1 C 0.808(3) 0.3833(19) 0.2930(14) 0.030(5) Uani 1 1 d . U . . .
H1A H 0.868295 0.432625 0.266013 0.036 Uiso 1 1 calc R . . . .
H1B H 0.696609 0.378071 0.262897 0.036 Uiso 1 1 calc R . . . .
C2 C 0.900(3) 0.2942(19) 0.2842(16) 0.037(5) Uani 1 1 d . U . . .
H2A H 1.015219 0.299853 0.309567 0.044 Uiso 1 1 calc R . . . .
H2B H 0.903961 0.278435 0.224388 0.044 Uiso 1 1 calc R . . . .
C3 C 0.804(3) 0.217(2) 0.3310(15) 0.033(5) Uani 1 1 d . U . . .
H3A H 0.692806 0.207295 0.301696 0.040 Uiso 1 1 calc R . . . .
H3B H 0.865758 0.158371 0.329223 0.040 Uiso 1 1 calc R . . . .
C4 C 0.711(4) 0.163(2) 0.4628(19) 0.043(6) Uani 1 1 d . U . . .
H4A H 0.602639 0.147116 0.433760 0.051 Uiso 1 1 calc R . . . .
H4B H 0.785058 0.109326 0.461176 0.051 Uiso 1 1 calc R . . . .
C5 C 0.690(5) 0.187(2) 0.548(2) 0.055(7) Uani 1 1 d . U . . .
H5A H 0.624114 0.137629 0.571575 0.066 Uiso 1 1 calc R . . . .
H5B H 0.801319 0.184836 0.578706 0.066 Uiso 1 1 calc R . . . .
C6 C 0.616(4) 0.2712(19) 0.5720(18) 0.050(7) Uani 1 1 d . U . . .
H6A H 0.636019 0.280251 0.633164 0.059 Uiso 1 1 calc R . . . .
H6B H 0.494997 0.269155 0.557704 0.059 Uiso 1 1 calc R . . . .
C23 C 0.185(4) 0.620(2) 1.2129(15) 0.034(5) Uani 1 1 d . U . . .
H23A H 0.293429 0.620780 1.246102 0.040 Uiso 1 1 calc R . . . .
H23B H 0.112294 0.575338 1.238625 0.040 Uiso 1 1 calc R . . . .
C24 C 0.107(4) 0.715(2) 1.2129(13) 0.032(5) Uani 1 1 d . U . . .
H24A H -0.007371 0.710233 1.185767 0.039 Uiso 1 1 calc R . . . .
H24B H 0.096717 0.733052 1.271821 0.039 Uiso 1 1 calc R . . . .
C25 C 0.190(4) 0.786(2) 1.1729(14) 0.036(5) Uani 1 1 d . U . . .
H25A H 0.298605 0.798539 1.203794 0.043 Uiso 1 1 calc R . . . .
H25B H 0.123221 0.843005 1.172416 0.043 Uiso 1 1 calc R . . . .
C27 C 0.290(3) 0.835(2) 1.0389(16) 0.035(5) Uani 1 1 d . U . . .
H27A H 0.402818 0.847643 1.064374 0.042 Uiso 1 1 calc R . . . .
H27B H 0.221892 0.890601 1.043981 0.042 Uiso 1 1 calc R . . . .
C28 C 0.298(4) 0.811(2) 0.9444(16) 0.041(5) Uani 1 1 d . U . . .
H28A H 0.349090 0.861073 0.914155 0.049 Uiso 1 1 calc R . . . .
H28B H 0.186272 0.798017 0.917385 0.049 Uiso 1 1 calc R . . . .
C29 C 0.411(4) 0.721(2) 0.9460(18) 0.048(5) Uani 1 1 d . U . . .
H29A H 0.434049 0.704775 0.888170 0.057 Uiso 1 1 calc R . . . .
H29B H 0.518611 0.733957 0.978002 0.057 Uiso 1 1 calc R . . . .
B1 B 0.688(2) 0.3411(13) 0.4300(9) 0.029(3) Uani 1 1 d D U . . .
B2 B 0.317(2) 0.6595(13) 1.0793(10) 0.033(4) Uani 1 1 d D U . . .
P1 P 0.8779(12) 0.5019(7) 0.4205(6) 0.013(3) Uani 0.47(2) 1 d D U P A 1
P2 P 0.7303(9) 0.4388(5) 0.5893(4) 0.0190(19) Uani 0.654(15) 1 d D U P A 1
P3 P 0.113(3) 0.5029(14) 1.0830(14) 0.042(5) Uani 0.27(2) 1 d D U P A 1
P4 P 0.263(2) 0.5620(7) 0.9211(8) 0.038(4) Uani 0.346(15) 1 d D U P A 1
O11 O 1.0700(17) 0.4927(16) 0.4445(12) 0.015(4) Uani 0.47(2) 1 d D U P A 1
O12 O 0.880(2) 0.5679(17) 0.3425(13) 0.010(4) Uani 0.47(2) 1 d D U P A 1
O21 O 0.8595(16) 0.4162(13) 0.6681(8) 0.021(3) Uani 0.654(15) 1 d D U P A 1
O22 O 0.5711(14) 0.4422(14) 0.6442(8) 0.025(3) Uani 0.654(15) 1 d D U P A 1
O31 O 0.095(5) 0.436(4) 1.160(3) 0.040(6) Uani 0.27(2) 1 d D U P A 1
O32 O -0.077(3) 0.507(4) 1.049(2) 0.037(6) Uani 0.27(2) 1 d D U P A 1
O41 O 0.382(3) 0.570(3) 0.8469(15) 0.037(5) Uani 0.346(15) 1 d D U P A 1
O42 O 0.109(3) 0.617(2) 0.877(2) 0.045(5) Uani 0.346(15) 1 d D U P A 1
C11 C 1.173(2) 0.440(2) 0.394(2) 0.014(6) Uani 0.47(2) 1 d D U P A 1
H11A H 1.287853 0.441762 0.418429 0.020 Uiso 0.47(2) 1 calc R . P A 1
H11B H 1.134159 0.376194 0.392069 0.020 Uiso 0.47(2) 1 calc R . P A 1
H11C H 1.167069 0.464853 0.337304 0.020 Uiso 0.47(2) 1 calc R . P A 1
C12 C 0.727(3) 0.6034(19) 0.3037(16) 0.009(5) Uani 0.47(2) 1 d D U P A 1
H12A H 0.750368 0.642903 0.256680 0.013 Uiso 0.47(2) 1 calc R . P A 1
H12B H 0.655977 0.552621 0.283336 0.013 Uiso 0.47(2) 1 calc R . P A 1
H12C H 0.670442 0.638931 0.344790 0.013 Uiso 0.47(2) 1 calc R . P A 1
C21 C 1.0321(18) 0.413(2) 0.6560(13) 0.023(5) Uani 0.654(15) 1 d D U P A 1
H21A H 1.094675 0.398508 0.709167 0.034 Uiso 0.654(15) 1 calc R . P A 1
H21B H 1.052250 0.365476 0.614772 0.034 Uiso 0.654(15) 1 calc R . P A 1
H21C H 1.067922 0.472247 0.635631 0.034 Uiso 0.654(15) 1 calc R . P A 1
C22 C 0.4099(16) 0.451(2) 0.6016(15) 0.035(5) Uani 0.654(15) 1 d D U P A 1
H22A H 0.326231 0.451860 0.642602 0.052 Uiso 0.654(15) 1 calc R . P A 1
H22B H 0.403860 0.507494 0.569126 0.052 Uiso 0.654(15) 1 calc R . P A 1
H22C H 0.389080 0.398523 0.563893 0.052 Uiso 0.654(15) 1 calc R . P A 1
C31 C 0.239(7) 0.410(6) 1.212(4) 0.043(8) Uani 0.27(2) 1 d D U P A 1
H31A H 0.337723 0.437762 1.190910 0.064 Uiso 0.27(2) 1 calc GR . P A 1
H31B H 0.250203 0.343066 1.211115 0.064 Uiso 0.27(2) 1 calc GR . P A 1
H31C H 0.228294 0.430215 1.269551 0.064 Uiso 0.27(2) 1 calc GR . P A 1
C32 C -0.197(4) 0.549(6) 1.097(5) 0.036(8) Uani 0.27(2) 1 d D U P A 1
H32A H -0.306912 0.545545 1.066667 0.054 Uiso 0.27(2) 1 calc R . P A 1
H32B H -0.199652 0.517634 1.150934 0.054 Uiso 0.27(2) 1 calc R . P A 1
H32C H -0.167623 0.613527 1.106957 0.054 Uiso 0.27(2) 1 calc R . P A 1
C41 C 0.556(3) 0.555(4) 0.862(3) 0.038(7) Uani 0.346(15) 1 d D U P A 1
H41A H 0.610606 0.562592 0.810319 0.057 Uiso 0.346(15) 1 calc R . P A 1
H41B H 0.602801 0.598500 0.904193 0.057 Uiso 0.346(15) 1 calc R . P A 1
H41C H 0.575374 0.492344 0.883345 0.057 Uiso 0.346(15) 1 calc R . P A 1
C42 C -0.022(5) 0.570(4) 0.831(4) 0.045(8) Uani 0.346(15) 1 d D U P A 1
H42A H -0.105506 0.613837 0.808797 0.067 Uiso 0.346(15) 1 calc R . P A 1
H42B H 0.022038 0.536143 0.785143 0.067 Uiso 0.346(15) 1 calc R . P A 1
H42C H -0.073705 0.526797 0.868354 0.067 Uiso 0.346(15) 1 calc R . P A 1
P1A P 0.8576(16) 0.5133(8) 0.4026(7) 0.032(3) Uani 0.53(2) 1 d D U P A 2
P2A P 0.677(3) 0.4487(7) 0.5705(11) 0.043(4) Uani 0.346(15) 1 d D U P A 2
P3A P 0.1382(9) 0.4890(5) 1.1012(4) 0.020(2) Uani 0.73(2) 1 d D U P A 2
P4A P 0.3053(12) 0.5514(5) 0.9298(5) 0.028(2) Uani 0.654(15) 1 d D U P A 2
O11A O 1.054(2) 0.505(2) 0.3925(16) 0.034(4) Uani 0.53(2) 1 d D U P A 2
O12A O 0.817(3) 0.570(2) 0.3177(15) 0.030(4) Uani 0.53(2) 1 d D U P A 2
O21A O 0.773(4) 0.431(5) 0.6589(15) 0.041(5) Uani 0.346(15) 1 d D U P A 2
O22A O 0.503(3) 0.478(3) 0.5998(18) 0.043(5) Uani 0.346(15) 1 d D U P A 2
O31A O 0.1820(19) 0.4226(16) 1.1793(10) 0.028(3) Uani 0.73(2) 1 d D U P A 2
O32A O -0.0599(13) 0.4857(13) 1.1090(11) 0.024(3) Uani 0.73(2) 1 d D U P A 2
O41A O 0.4844(16) 0.5376(16) 0.9002(10) 0.035(4) Uani 0.654(15) 1 d D U P A 2
O42A O 0.2061(19) 0.575(2) 0.8431(9) 0.032(3) Uani 0.654(15) 1 d D U P A 2
C11A C 1.150(3) 0.441(3) 0.443(2) 0.038(7) Uani 0.53(2) 1 d D U P A 2
H11D H 1.266271 0.444627 0.429465 0.057 Uiso 0.53(2) 1 calc R . P A 2
H11E H 1.143111 0.456107 0.502147 0.057 Uiso 0.53(2) 1 calc R . P A 2
H11F H 1.107812 0.379424 0.431826 0.057 Uiso 0.53(2) 1 calc R . P A 2
C12A C 0.650(4) 0.599(3) 0.297(2) 0.031(6) Uani 0.53(2) 1 d D U P A 2
H12D H 0.643667 0.632185 0.243621 0.047 Uiso 0.53(2) 1 calc R . P A 2
H12E H 0.577557 0.544757 0.290935 0.047 Uiso 0.53(2) 1 calc R . P A 2
H12F H 0.613518 0.638255 0.340908 0.047 Uiso 0.53(2) 1 calc R . P A 2
C21A C 0.951(4) 0.424(7) 0.666(3) 0.041(7) Uani 0.346(15) 1 d D U P A 2
H21D H 0.990016 0.412882 0.724295 0.061 Uiso 0.346(15) 1 calc R . P A 2
H21E H 0.983793 0.372290 0.631431 0.061 Uiso 0.346(15) 1 calc R . P A 2
H21F H 0.999229 0.480247 0.646168 0.061 Uiso 0.346(15) 1 calc R . P A 2
C22A C 0.456(5) 0.459(5) 0.682(2) 0.047(8) Uani 0.346(15) 1 d D U P A 2
H22D H 0.343476 0.482376 0.687232 0.070 Uiso 0.346(15) 1 calc R . P A 2
H22E H 0.457102 0.392681 0.691121 0.070 Uiso 0.346(15) 1 calc R . P A 2
H22F H 0.533530 0.488556 0.723006 0.070 Uiso 0.346(15) 1 calc R . P A 2
C31A C 0.349(3) 0.394(2) 1.1978(16) 0.033(5) Uani 0.73(2) 1 d D U P A 2
H31D H 0.356253 0.354305 1.246945 0.050 Uiso 0.73(2) 1 calc R . P A 2
H31E H 0.387662 0.361217 1.149853 0.050 Uiso 0.73(2) 1 calc R . P A 2
H31F H 0.419633 0.448229 1.209428 0.050 Uiso 0.73(2) 1 calc R . P A 2
C32A C -0.166(2) 0.5492(18) 1.0641(17) 0.028(5) Uani 0.73(2) 1 d D U P A 2
H32D H -0.280871 0.537668 1.075908 0.041 Uiso 0.73(2) 1 calc R . P A 2
H32E H -0.134460 0.611537 1.081406 0.041 Uiso 0.73(2) 1 calc R . P A 2
H32F H -0.154615 0.542294 1.004017 0.041 Uiso 0.73(2) 1 calc R . P A 2
C41A C 0.516(3) 0.510(2) 0.8183(13) 0.035(5) Uani 0.654(15) 1 d D U P A 2
H41D H 0.635636 0.505598 0.813906 0.053 Uiso 0.654(15) 1 calc R . P A 2
H41E H 0.464972 0.449734 0.806570 0.053 Uiso 0.654(15) 1 calc R . P A 2
H41F H 0.467992 0.554398 0.777703 0.053 Uiso 0.654(15) 1 calc R . P A 2
C42A C 0.029(2) 0.584(3) 0.8392(17) 0.032(5) Uani 0.654(15) 1 d D U P A 2
H42D H -0.013382 0.598286 0.781676 0.048 Uiso 0.654(15) 1 calc R . P A 2
H42E H -0.020586 0.526635 0.856712 0.048 Uiso 0.654(15) 1 calc R . P A 2
H42F H -0.000758 0.633480 0.876451 0.048 Uiso 0.654(15) 1 calc R . P A 2

loop_
_atom_site_aniso_label
_atom_site_aniso_U_11
_atom_site_aniso_U_22
_atom_site_aniso_U_33
_atom_site_aniso_U_23
_atom_site_aniso_U_13
_atom_site_aniso_U_12
Pt1 0.0206(5) 0.0155(5) 0.0472(6) -0.0055(4) -0.0080(4) 0.0022(4)
Pt2 0.0214(5) 0.0233(6) 0.0380(5) -0.0094(4) -0.0044(4) 0.0043(5)
Cl1 0.054(4) 0.013(3) 0.054(4) -0.002(3) -0.028(3) 0.002(3)
Cl2 0.057(4) 0.026(4) 0.049(4) -0.010(3) -0.014(3) 0.010(4)
Cl3 0.061(5) 0.024(3) 0.049(4) 0.003(3) -0.024(3) 0.000(3)
Cl4 0.058(4) 0.044(4) 0.034(3) -0.016(3) -0.022(3) 0.013(4)
O1 0.031(7) 0.015(9) 0.104(12) 0.001(9) -0.026(8) -0.004(6)
O2 0.030(7) 0.031(10) 0.066(9) 0.003(8) 0.009(6) -0.002(6)
N1 0.038(8) 0.018(5) 0.036(7) -0.003(5) -0.004(6) -0.008(6)
N2 0.043(10) 0.024(7) 0.048(6) -0.005(5) 0.011(5) -0.011(6)
N3 0.024(9) 0.014(6) 0.043(7) -0.003(5) -0.013(6) -0.006(6)
N4 0.042(9) 0.032(7) 0.043(6) -0.003(5) 0.023(5) -0.011(6)
N5 0.020(7) 0.025(6) 0.034(7) -0.006(5) 0.009(5) 0.007(5)
N6 0.040(10) 0.027(7) 0.022(7) 0.000(5) 0.007(7) 0.004(7)
C1 0.037(13) 0.021(8) 0.031(7) 0.002(7) -0.014(7) 0.006(9)
C2 0.047(13) 0.019(9) 0.042(11) -0.005(7) -0.011(8) 0.003(8)
C3 0.043(13) 0.014(8) 0.039(8) -0.008(6) -0.019(7) 0.001(9)
C4 0.054(18) 0.010(7) 0.065(11) -0.002(8) 0.013(10) -0.004(10)
C5 0.078(19) 0.022(8) 0.071(11) -0.002(8) 0.035(12) -0.019(10)
C6 0.060(15) 0.028(9) 0.065(12) -0.003(8) 0.032(12) -0.016(9)
C23 0.047(14) 0.023(9) 0.030(8) -0.010(7) 0.001(8) -0.002(9)
C24 0.057(14) 0.028(9) 0.012(8) -0.005(7) 0.001(8) 0.007(9)
C25 0.057(15) 0.026(9) 0.023(7) -0.001(7) 0.003(8) 0.009(10)
C27 0.037(14) 0.033(9) 0.033(8) 0.009(7) -0.005(8) -0.004(9)
C28 0.052(11) 0.035(8) 0.037(8) 0.006(7) 0.011(7) -0.016(8)
C29 0.047(10) 0.039(8) 0.060(10) 0.005(7) 0.022(8) -0.014(7)
B1 0.024(8) 0.013(7) 0.047(6) -0.003(6) -0.004(5) -0.005(6)
B2 0.038(8) 0.021(7) 0.043(6) -0.009(6) 0.011(6) -0.004(6)
P1 0.013(3) 0.011(3) 0.016(3) 0.0003(14) 0.0016(14) 0.0014(14)
P2 0.017(2) 0.019(2) 0.021(2) 0.0014(13) 0.0010(13) -0.0041(13)
P3 0.042(5) 0.042(5) 0.043(5) 0.0001(15) 0.0032(15) 0.0003(15)
P4 0.038(4) 0.039(4) 0.039(4) -0.0004(15) 0.0032(15) -0.0015(15)
O11 0.015(4) 0.015(4) 0.015(4) -0.0001(15) 0.0012(15) 0.0007(15)
O12 0.010(4) 0.010(4) 0.010(4) -0.0005(15) 0.0009(15) 0.0002(15)
O21 0.021(3) 0.021(3) 0.021(3) 0.0005(15) 0.0020(14) 0.0000(15)
O22 0.025(3) 0.025(4) 0.025(3) 0.0001(15) 0.0026(15) -0.0007(15)
O31 0.040(6) 0.040(6) 0.040(6) 0.0000(15) 0.0032(15) -0.0002(15)
O32 0.037(6) 0.037(6) 0.037(6) -0.0002(15) 0.0031(15) 0.0001(15)
O41 0.038(5) 0.037(5) 0.037(5) 0.0000(15) 0.0025(16) -0.0001(15)
O42 0.045(5) 0.045(5) 0.046(5) 0.0003(15) 0.0036(15) 0.0004(15)
C11 0.013(6) 0.014(6) 0.014(6) 0.001(3) 0.002(3) -0.001(3)
C12 0.009(5) 0.009(6) 0.008(6) 0.000(3) 0.001(3) 0.001(3)
C21 0.022(5) 0.022(6) 0.023(5) 0.000(3) 0.002(3) 0.000(3)
C22 0.033(5) 0.035(6) 0.036(6) 0.000(3) 0.000(3) 0.000(3)
C31 0.043(8) 0.043(9) 0.043(8) 0.000(3) 0.003(3) 0.000(3)
C32 0.036(9) 0.036(9) 0.036(9) 0.000(3) 0.003(3) 0.000(3)
C41 0.038(7) 0.038(8) 0.038(8) 0.000(3) 0.003(3) 0.000(3)
C42 0.045(8) 0.045(8) 0.045(8) 0.000(3) 0.004(3) 0.000(3)
P1A 0.032(4) 0.031(4) 0.034(4) 0.0003(14) 0.0031(15) 0.0006(14)
P2A 0.043(4) 0.043(4) 0.043(4) 0.0002(15) 0.0035(15) -0.0007(15)
P3A 0.020(2) 0.018(2) 0.022(2) 0.0001(13) 0.0029(13) 0.0019(13)
P4A 0.027(3) 0.029(3) 0.029(3) -0.0013(14) 0.0049(14) -0.0031(14)
O11A 0.034(4) 0.035(5) 0.034(5) -0.0002(15) 0.0027(15) -0.0002(15)
O12A 0.031(4) 0.030(4) 0.031(4) 0.0001(15) 0.0027(15) -0.0001(15)
O21A 0.041(5) 0.041(5) 0.041(5) -0.0001(15) 0.0036(15) 0.0000(15)
O22A 0.043(5) 0.043(5) 0.044(5) -0.0001(15) 0.0033(16) 0.0002(15)
O31A 0.029(4) 0.028(4) 0.028(4) 0.0006(15) 0.0019(15) 0.0000(15)
O32A 0.024(3) 0.024(4) 0.024(4) 0.0000(15) 0.0027(15) 0.0000(14)
O41A 0.035(4) 0.035(4) 0.036(4) -0.0002(15) 0.0035(15) 0.0003(15)
O42A 0.032(4) 0.032(4) 0.032(4) 0.0001(15) 0.0040(14) 0.0000(15)
C11A 0.038(7) 0.038(7) 0.039(7) 0.001(3) 0.002(3) 0.001(3)
C12A 0.031(6) 0.031(7) 0.031(7) 0.000(3) 0.002(3) 0.000(3)
C21A 0.041(7) 0.041(8) 0.041(8) 0.000(3) 0.003(3) 0.000(3)
C22A 0.047(8) 0.047(8) 0.047(7) 0.000(3) 0.005(3) 0.000(3)
C31A 0.032(5) 0.033(6) 0.034(6) -0.002(3) 0.002(3) 0.001(3)
C32A 0.027(6) 0.027(6) 0.028(6) 0.001(3) 0.001(3) 0.000(3)
C41A 0.036(6) 0.035(6) 0.035(5) 0.001(3) 0.003(3) 0.000(3)
C42A 0.032(5) 0.031(6) 0.032(6) 0.001(3) 0.002(3) 0.000(3)

loop_
_atom_type_symbol
_atom_type_description
_atom_type_scat_dispersion_real
_atom_type_scat_dispersion_imag
_atom_type_scat_source
C C 0.0033 0.0016 'International Tables Vol C Tables 4.2.6.8 and 6.1.1.4'
H H 0.0000 0.0000 'International Tables Vol C Tables 4.2.6.8 and 6.1.1.4'
B B 0.0013 0.0007 'International Tables Vol C Tables 4.2.6.8 and 6.1.1.4'
Cl Cl 0.1484 0.1585 'International Tables Vol C Tables 4.2.6.8 and 6.1.1.4'
N N 0.0061 0.0033 'International Tables Vol C Tables 4.2.6.8 and 6.1.1.4'
O O 0.0106 0.0060 'International Tables Vol C Tables 4.2.6.8 and 6.1.1.4'
P P 0.1023 0.0942 'International Tables Vol C Tables 4.2.6.8 and 6.1.1.4'
Pt Pt -1.7033 8.3905 'International Tables Vol C Tables 4.2.6.8 and 6.1.1.4'

loop_
_geom_angle_atom_site_label_1
_geom_angle_atom_site_label_2
_geom_angle_atom_site_label_3
_geom_angle
_geom_angle_site_symmetry_1
_geom_angle_site_symmetry_3
_geom_angle_publ_flag
Cl2 Pt1 Cl1 86.2(3) . . ?
P1 Pt1 Cl1 93.0(3) . . ?
P1 Pt1 Cl2 172.9(3) . . ?
P1 Pt1 P2 92.1(3) . . ?
P2 Pt1 Cl1 173.8(2) . . ?
P2 Pt1 Cl2 88.3(3) . . ?
P1A Pt1 Cl1 87.4(4) . . ?
P1A Pt1 Cl2 173.6(4) . . ?
P2A Pt1 Cl1 168.7(6) . . ?
P2A Pt1 Cl2 89.8(4) . . ?
P2A Pt1 P1A 96.5(5) . . ?
Cl3 Pt2 Cl4 87.0(3) . . ?
P3 Pt2 Cl3 93.9(6) . . ?
P3 Pt2 Cl4 170.1(7) . . ?
P3 Pt2 P4 88.3(8) . . ?
P4 Pt2 Cl3 173.8(4) . . ?
P4 Pt2 Cl4 89.9(4) . . ?
P3A Pt2 Cl3 87.9(3) . . ?
P3A Pt2 Cl4 174.6(3) . . ?
P4A Pt2 Cl3 173.7(3) . . ?
P4A Pt2 Cl4 88.6(3) . . ?
P4A Pt2 P3A 96.6(3) . . ?
B1 O1 H1 109.5 . . ?
B2 O2 H2 109.5 . . ?
C1 N1 B1 114.2(14) . . ?
C1 N1 P1 119.6(15) . . ?
C1 N1 P1A 111.5(15) . . ?
B1 N1 P1 126.1(13) . . ?
B1 N1 P1A 133.6(14) . . ?
C6 N2 P2 110.0(14) . . ?
C6 N2 P2A 113.4(15) . . ?
B1 N2 C6 115.2(15) . . ?
B1 N2 P2 133.5(13) . . ?
B1 N2 P2A 122.8(15) . . ?
C3 N3 H3 106.5 . . ?
C3 N3 C4 109(2) . . ?
C3 N3 B1 113.3(17) . . ?
C4 N3 H3 106.5 . . ?
C4 N3 B1 114.6(17) . . ?
B1 N3 H3 106.5 . . ?
C29 N4 B2 111.7(16) . . ?
C29 N4 P4 115.3(16) . . ?
C29 N4 P4A 116.0(16) . . ?
B2 N4 P4 133.0(14) . . ?
B2 N4 P4A 130.1(14) . . ?
C23 N5 B2 112.6(15) . . ?
C23 N5 P3 120.2(16) . . ?
C23 N5 P3A 112.8(14) . . ?
B2 N5 P3 127.0(15) . . ?
B2 N5 P3A 133.7(13) . . ?
C25 N6 H6 106.3 . . ?
C25 N6 B2 113.3(17) . . ?
C27 N6 H6 106.3 . . ?
C27 N6 C25 110(2) . . ?
C27 N6 B2 113.9(17) . . ?
B2 N6 H6 106.3 . . ?
N1 C1 H1A 108.9 . . ?
N1 C1 H1B 108.9 . . ?
N1 C1 C2 114(2) . . ?
H1A C1 H1B 107.7 . . ?
C2 C1 H1A 108.9 . . ?
C2 C1 H1B 108.9 . . ?
C1 C2 H2A 110.1 . . ?
C1 C2 H2B 110.1 . . ?
C1 C2 C3 108(2) . . ?
H2A C2 H2B 108.4 . . ?
C3 C2 H2A 110.1 . . ?
C3 C2 H2B 110.1 . . ?
N3 C3 C2 111(2) . . ?
N3 C3 H3A 109.4 . . ?
N3 C3 H3B 109.4 . . ?
C2 C3 H3A 109.4 . . ?
C2 C3 H3B 109.4 . . ?
H3A C3 H3B 108.0 . . ?
N3 C4 H4A 109.8 . . ?
N3 C4 H4B 109.8 . . ?
H4A C4 H4B 108.2 . . ?
C5 C4 N3 110(2) . . ?
C5 C4 H4A 109.8 . . ?
C5 C4 H4B 109.8 . . ?
C4 C5 H5A 106.5 . . ?
C4 C5 H5B 106.5 . . ?
H5A C5 H5B 106.5 . . ?
C6 C5 C4 123(3) . . ?
C6 C5 H5A 106.5 . . ?
C6 C5 H5B 106.5 . . ?
N2 C6 H6A 109.8 . . ?
N2 C6 H6B 109.8 . . ?
C5 C6 N2 109(2) . . ?
C5 C6 H6A 109.8 . . ?
C5 C6 H6B 109.8 . . ?
H6A C6 H6B 108.3 . . ?
N5 C23 H23A 109.8 . . ?
N5 C23 H23B 109.8 . . ?
N5 C23 C24 109(2) . . ?
H23A C23 H23B 108.3 . . ?
C24 C23 H23A 109.8 . . ?
C24 C23 H23B 109.8 . . ?
C23 C24 H24A 108.0 . . ?
C23 C24 H24B 108.0 . . ?
H24A C24 H24B 107.3 . . ?
C25 C24 C23 117(2) . . ?
C25 C24 H24A 108.0 . . ?
C25 C24 H24B 108.0 . . ?
N6 C25 H25A 109.9 . . ?
N6 C25 H25B 109.9 . . ?
C24 C25 N6 109(2) . . ?
C24 C25 H25A 109.9 . . ?
C24 C25 H25B 109.9 . . ?
H25A C25 H25B 108.3 . . ?
N6 C27 H27A 109.5 . . ?
N6 C27 H27B 109.5 . . ?
N6 C27 C28 111(2) . . ?
H27A C27 H27B 108.0 . . ?
C28 C27 H27A 109.5 . . ?
C28 C27 H27B 109.5 . . ?
C27 C28 H28A 111.0 . . ?
C27 C28 H28B 111.0 . . ?
C27 C28 C29 104(2) . . ?
H28A C28 H28B 109.0 . . ?
C29 C28 H28A 111.0 . . ?
C29 C28 H28B 111.0 . . ?
N4 C29 C28 110(2) . . ?
N4 C29 H29A 109.6 . . ?
N4 C29 H29B 109.6 . . ?
C28 C29 H29A 109.6 . . ?
C28 C29 H29B 109.6 . . ?
H29A C29 H29B 108.1 . . ?
O1 B1 N1 105.6(15) . . ?
O1 B1 N2 117.7(16) . . ?
O1 B1 N3 108.9(15) . . ?
N1 B1 N3 104.3(14) . . ?
N2 B1 N1 117.3(15) . . ?
N2 B1 N3 102.0(13) . . ?
O2 B2 N4 113.9(15) . . ?
O2 B2 N5 111.8(15) . . ?
O2 B2 N6 106.2(16) . . ?
N4 B2 N6 103.9(13) . . ?
N5 B2 N4 116.3(15) . . ?
N5 B2 N6 103.3(14) . . ?
N1 P1 Pt1 121.1(8) . . ?
O11 P1 Pt1 104.2(8) . . ?
O11 P1 N1 115.1(12) . . ?
O11 P1 O12 99.9(8) . . ?
O12 P1 Pt1 110.7(10) . . ?
O12 P1 N1 103.9(13) . . ?
N2 P2 Pt1 114.6(7) . . ?
O21 P2 Pt1 113.2(7) . . ?
O21 P2 N2 113.9(11) . . ?
O21 P2 O22 94.3(7) . . ?
O22 P2 Pt1 114.4(8) . . ?
O22 P2 N2 104.5(10) . . ?
N5 P3 Pt2 121.0(10) . . ?
O31 P3 Pt2 110(3) . . ?
O31 P3 N5 104(3) . . ?
O31 P3 O32 98.5(10) . . ?
O32 P3 Pt2 99.3(18) . . ?
O32 P3 N5 122(2) . . ?
N4 P4 Pt2 115.9(9) . . ?
O41 P4 Pt2 122.0(18) . . ?
O41 P4 N4 103.3(18) . . ?
O41 P4 O42 97.4(9) . . ?
O42 P4 Pt2 117.9(14) . . ?
O42 P4 N4 95.7(17) . . ?
C11 O11 P1 120.9(11) . . ?
C12 O12 P1 119.8(11) . . ?
C21 O21 P2 118.8(10) . . ?
C22 O22 P2 118.6(11) . . ?
C31 O31 P3 119.9(13) . . ?
C32 O32 P3 120.6(13) . . ?
C41 O41 P4 120.3(13) . . ?
C42 O42 P4 120.3(13) . . ?
O11 C11 H11A 109.5 . . ?
O11 C11 H11B 109.5 . . ?
O11 C11 H11C 109.5 . . ?
H11A C11 H11B 109.5 . . ?
H11A C11 H11C 109.5 . . ?
H11B C11 H11C 109.5 . . ?
O12 C12 H12A 109.5 . . ?
O12 C12 H12B 109.5 . . ?
O12 C12 H12C 109.5 . . ?
H12A C12 H12B 109.5 . . ?
H12A C12 H12C 109.5 . . ?
H12B C12 H12C 109.5 . . ?
O21 C21 H21A 109.5 . . ?
O21 C21 H21B 109.5 . . ?
O21 C21 H21C 109.5 . . ?
H21A C21 H21B 109.5 . . ?
H21A C21 H21C 109.5 . . ?
H21B C21 H21C 109.5 . . ?
O22 C22 H22A 109.5 . . ?
O22 C22 H22B 109.5 . . ?
O22 C22 H22C 109.5 . . ?
H22A C22 H22B 109.5 . . ?
H22A C22 H22C 109.5 . . ?
H22B C22 H22C 109.5 . . ?
O31 C31 H31A 109.5 . . ?
O31 C31 H31B 109.5 . . ?
O31 C31 H31C 109.5 . . ?
H31A C31 H31B 109.5 . . ?
H31A C31 H31C 109.5 . . ?
H31B C31 H31C 109.5 . . ?
O32 C32 H32A 109.5 . . ?
O32 C32 H32B 109.5 . . ?
O32 C32 H32C 109.5 . . ?
H32A C32 H32B 109.5 . . ?
H32A C32 H32C 109.5 . . ?
H32B C32 H32C 109.5 . . ?
O41 C41 H41A 109.5 . . ?
O41 C41 H41B 109.5 . . ?
O41 C41 H41C 109.5 . . ?
H41A C41 H41B 109.5 . . ?
H41A C41 H41C 109.5 . . ?
H41B C41 H41C 109.5 . . ?
O42 C42 H42A 109.5 . . ?
O42 C42 H42B 109.5 . . ?
O42 C42 H42C 109.5 . . ?
H42A C42 H42B 109.5 . . ?
H42A C42 H42C 109.5 . . ?
H42B C42 H42C 109.5 . . ?
N1 P1A Pt1 114.6(8) . . ?
O11A P1A Pt1 116.0(12) . . ?
O11A P1A N1 103.7(15) . . ?
O12A P1A Pt1 119.4(13) . . ?
O12A P1A N1 105.2(16) . . ?
O12A P1A O11A 95.2(8) . . ?
N2 P2A Pt1 122.5(10) . . ?
O21A P2A Pt1 104(2) . . ?
O21A P2A N2 102(3) . . ?
O22A P2A Pt1 105.8(19) . . ?
O22A P2A N2 119(2) . . ?
O22A P2A O21A 99.4(9) . . ?
N5 P3A Pt2 116.5(7) . . ?
O31A P3A Pt2 111.8(8) . . ?
O31A P3A N5 109.5(12) . . ?
O31A P3A O32A 94.7(6) . . ?
O32A P3A Pt2 112.5(8) . . ?
O32A P3A N5 109.8(10) . . ?
N4 P4A Pt2 121.5(7) . . ?
O41A P4A Pt2 111.6(10) . . ?
O41A P4A N4 102.2(12) . . ?
O41A P4A O42A 100.2(7) . . ?
O42A P4A Pt2 110.2(12) . . ?
O42A P4A N4 108.9(16) . . ?
C11A O11A P1A 119.3(12) . . ?
C12A O12A P1A 118.5(11) . . ?
C21A O21A P2A 120.0(13) . . ?
C22A O22A P2A 122.3(13) . . ?
C31A O31A P3A 119.1(10) . . ?
C32A O32A P3A 120.2(10) . . ?
C41A O41A P4A 123.5(11) . . ?
C42A O42A P4A 119.5(11) . . ?
O11A C11A H11D 109.5 . . ?
O11A C11A H11E 109.5 . . ?
O11A C11A H11F 109.5 . . ?
H11D C11A H11E 109.5 . . ?
H11D C11A H11F 109.5 . . ?
H11E C11A H11F 109.5 . . ?
O12A C12A H12D 109.5 . . ?
O12A C12A H12E 109.5 . . ?
O12A C12A H12F 109.5 . . ?
H12D C12A H12E 109.5 . . ?
H12D C12A H12F 109.5 . . ?
H12E C12A H12F 109.5 . . ?
O21A C21A H21D 109.5 . . ?
O21A C21A H21E 109.5 . . ?
O21A C21A H21F 109.5 . . ?
H21D C21A H21E 109.5 . . ?
H21D C21A H21F 109.5 . . ?
H21E C21A H21F 109.5 . . ?
O22A C22A H22D 109.5 . . ?
O22A C22A H22E 109.5 . . ?
O22A C22A H22F 109.5 . . ?
H22D C22A H22E 109.5 . . ?
H22D C22A H22F 109.5 . . ?
H22E C22A H22F 109.5 . . ?
O31A C31A H31D 109.5 . . ?
O31A C31A H31E 109.5 . . ?
O31A C31A H31F 109.5 . . ?
H31D C31A H31E 109.5 . . ?
H31D C31A H31F 109.5 . . ?
H31E C31A H31F 109.5 . . ?
O32A C32A H32D 109.5 . . ?
O32A C32A H32E 109.5 . . ?
O32A C32A H32F 109.5 . . ?
H32D C32A H32E 109.5 . . ?
H32D C32A H32F 109.5 . . ?
H32E C32A H32F 109.5 . . ?
O41A C41A H41D 109.5 . . ?
O41A C41A H41E 109.5 . . ?
O41A C41A H41F 109.5 . . ?
H41D C41A H41E 109.5 . . ?
H41D C41A H41F 109.5 . . ?
H41E C41A H41F 109.5 . . ?
O42A C42A H42D 109.5 . . ?
O42A C42A H42E 109.5 . . ?
O42A C42A H42F 109.5 . . ?
H42D C42A H42E 109.5 . . ?
H42D C42A H42F 109.5 . . ?
H42E C42A H42F 109.5 . . ?

loop_
_geom_bond_atom_site_label_1
_geom_bond_atom_site_label_2
_geom_bond_distance
_geom_bond_site_symmetry_2
_geom_bond_publ_flag
Pt1 Cl1 2.377(8) . ?
Pt1 Cl2 2.373(7) . ?
Pt1 P1 2.157(7) . ?
Pt1 P2 2.261(6) . ?
Pt1 P1A 2.269(8) . ?
Pt1 P2A 2.154(10) . ?
Pt2 Cl3 2.371(9) . ?
Pt2 Cl4 2.381(7) . ?
Pt2 P3 2.175(10) . ?
Pt2 P4 2.242(10) . ?
Pt2 P3A 2.247(6) . ?
Pt2 P4A 2.153(7) . ?
O1 H1 0.8400 . ?
O1 B1 1.438(15) . ?
O2 H2 0.8400 . ?
O2 B2 1.438(16) . ?
N1 C1 1.50(3) . ?
N1 B1 1.533(12) . ?
N1 P1 1.631(10) . ?
N1 P1A 1.642(11) . ?
N2 C6 1.55(3) . ?
N2 B1 1.530(12) . ?
N2 P2 1.653(10) . ?
N2 P2A 1.609(11) . ?
N3 H3 1.0000 . ?
N3 C3 1.49(3) . ?
N3 C4 1.49(3) . ?
N3 B1 1.664(15) . ?
N4 C29 1.48(3) . ?
N4 B2 1.533(12) . ?
N4 P4 1.642(12) . ?
N4 P4A 1.627(10) . ?
N5 C23 1.51(3) . ?
N5 B2 1.532(12) . ?
N5 P3 1.628(12) . ?
N5 P3A 1.641(10) . ?
N6 H6 1.0000 . ?
N6 C25 1.50(3) . ?
N6 C27 1.50(3) . ?
N6 B2 1.662(15) . ?
C1 H1A 0.9900 . ?
C1 H1B 0.9900 . ?
C1 C2 1.51(4) . ?
C2 H2A 0.9900 . ?
C2 H2B 0.9900 . ?
C2 C3 1.60(4) . ?
C3 H3A 0.9900 . ?
C3 H3B 0.9900 . ?
C4 H4A 0.9900 . ?
C4 H4B 0.9900 . ?
C4 C5 1.44(4) . ?
C5 H5A 0.9900 . ?
C5 H5B 0.9900 . ?
C5 C6 1.43(4) . ?
C6 H6A 0.9900 . ?
C6 H6B 0.9900 . ?
C23 H23A 0.9900 . ?
C23 H23B 0.9900 . ?
C23 C24 1.53(4) . ?
C24 H24A 0.9900 . ?
C24 H24B 0.9900 . ?
C24 C25 1.42(4) . ?
C25 H25A 0.9900 . ?
C25 H25B 0.9900 . ?
C27 H27A 0.9900 . ?
C27 H27B 0.9900 . ?
C27 C28 1.56(4) . ?
C28 H28A 0.9900 . ?
C28 H28B 0.9900 . ?
C28 C29 1.59(5) . ?
C29 H29A 0.9900 . ?
C29 H29B 0.9900 . ?
P1 O11 1.577(10) . ?
P1 O12 1.582(10) . ?
P2 O21 1.609(10) . ?
P2 O22 1.616(10) . ?
P3 O31 1.588(12) . ?
P3 O32 1.588(12) . ?
P4 O41 1.596(11) . ?
P4 O42 1.597(12) . ?
O11 C11 1.432(13) . ?
O12 C12 1.440(13) . ?
O21 C21 1.424(12) . ?
O22 C22 1.429(12) . ?
O31 C31 1.435(14) . ?
O32 C32 1.429(14) . ?
O41 C41 1.430(14) . ?
O42 C42 1.426(14) . ?
C11 H11A 0.9800 . ?
C11 H11B 0.9800 . ?
C11 H11C 0.9800 . ?
C12 H12A 0.9800 . ?
C12 H12B 0.9800 . ?
C12 H12C 0.9800 . ?
C21 H21A 0.9800 . ?
C21 H21B 0.9800 . ?
C21 H21C 0.9800 . ?
C22 H22A 0.9800 . ?
C22 H22B 0.9800 . ?
C22 H22C 0.9800 . ?
C31 H31A 0.9800 . ?
C31 H31B 0.9800 . ?
C31 H31C 0.9800 . ?
C32 H32A 0.9800 . ?
C32 H32B 0.9800 . ?
C32 H32C 0.9800 . ?
C41 H41A 0.9800 . ?
C41 H41B 0.9800 . ?
C41 H41C 0.9800 . ?
C42 H42A 0.9800 . ?
C42 H42B 0.9800 . ?
C42 H42C 0.9800 . ?
P1A O11A 1.611(11) . ?
P1A O12A 1.607(11) . ?
P2A O21A 1.585(11) . ?
P2A O22A 1.576(11) . ?
P3A O31A 1.602(10) . ?
P3A O32A 1.617(10) . ?
P4A O41A 1.573(10) . ?
P4A O42A 1.587(10) . ?
O11A C11A 1.427(13) . ?
O12A C12A 1.430(13) . ?
O21A C21A 1.436(14) . ?
O22A C22A 1.422(13) . ?
O31A C31A 1.425(12) . ?
O32A C32A 1.420(12) . ?
O41A C41A 1.417(13) . ?
O42A C42A 1.437(13) . ?
C11A H11D 0.9800 . ?
C11A H11E 0.9800 . ?
C11A H11F 0.9800 . ?
C12A H12D 0.9800 . ?
C12A H12E 0.9800 . ?
C12A H12F 0.9800 . ?
C21A H21D 0.9800 . ?
C21A H21E 0.9800 . ?
C21A H21F 0.9800 . ?
C22A H22D 0.9800 . ?
C22A H22E 0.9800 . ?
C22A H22F 0.9800 . ?
C31A H31D 0.9800 . ?
C31A H31E 0.9800 . ?
C31A H31F 0.9800 . ?
C32A H32D 0.9800 . ?
C32A H32E 0.9800 . ?
C32A H32F 0.9800 . ?
C41A H41D 0.9800 . ?
C41A H41E 0.9800 . ?
C41A H41F 0.9800 . ?
C42A H42D 0.9800 . ?
C42A H42E 0.9800 . ?
C42A H42F 0.9800 . ?

loop_
_geom_torsion_atom_site_label_1
_geom_torsion_atom_site_label_2
_geom_torsion_atom_site_label_3
_geom_torsion_atom_site_label_4
_geom_torsion
_geom_torsion_site_symmetry_1
_geom_torsion_site_symmetry_2
_geom_torsion_site_symmetry_3
_geom_torsion_site_symmetry_4
_geom_torsion_publ_flag
Pt1 P1 O11 C11 173(2) . . . . ?
Pt1 P1 O12 C12 -64(3) . . . . ?
Pt1 P2 O21 C21 -56(2) . . . . ?
Pt1 P2 O22 C22 69(2) . . . . ?
Pt1 P1A O11A C11A 68(3) . . . . ?
Pt1 P1A O12A C12A -55(4) . . . . ?
Pt1 P2A O21A C21A -56(7) . . . . ?
Pt1 P2A O22A C22A -125(5) . . . . ?
Pt2 P3 O31 C31 76(6) . . . . ?
Pt2 P3 O32 C32 178(6) . . . . ?
Pt2 P4 O41 C41 -68(5) . . . . ?
Pt2 P4 O42 C42 -39(4) . . . . ?
Pt2 P3A O31A C31A 58(2) . . . . ?
Pt2 P3A O32A C32A -77(2) . . . . ?
Pt2 P4A O41A C41A 90(2) . . . . ?
Pt2 P4A O42A C42A 56(3) . . . . ?
N1 C1 C2 C3 57(3) . . . . ?
N1 P1 O11 C11 38(3) . . . . ?
N1 P1 O12 C12 67(3) . . . . ?
N1 P1A O11A C11A -58(3) . . . . ?
N1 P1A O12A C12A 76(3) . . . . ?
N2 P2 O21 C21 77(2) . . . . ?
N2 P2 O22 C22 -57(2) . . . . ?
N2 P2A O21A C21A 72(7) . . . . ?
N2 P2A O22A C22A 92(5) . . . . ?
N3 C4 C5 C6 47(4) . . . . ?
N4 P4 O41 C41 64(5) . . . . ?
N4 P4 O42 C42 -162(4) . . . . ?
N4 P4A O41A C41A -139(2) . . . . ?
N4 P4A O42A C42A -79(3) . . . . ?
N5 C23 C24 C25 -55(3) . . . . ?
N5 P3 O31 C31 -55(7) . . . . ?
N5 P3 O32 C32 -46(6) . . . . ?
N5 P3A O31A C31A -72(2) . . . . ?
N5 P3A O32A C32A 54(2) . . . . ?
N6 C27 C28 C29 -60(3) . . . . ?
C1 N1 B1 O1 -60(2) . . . . ?
C1 N1 B1 N2 167.0(18) . . . . ?
C1 N1 B1 N3 55(2) . . . . ?
C1 N1 P1 Pt1 156.1(15) . . . . ?
C1 N1 P1 O11 -77(2) . . . . ?
C1 N1 P1 O12 31(2) . . . . ?
C1 N1 P1A Pt1 167.5(14) . . . . ?
C1 N1 P1A O11A -65.0(19) . . . . ?
C1 N1 P1A O12A 34.3(19) . . . . ?
C1 C2 C3 N3 -56(3) . . . . ?
C3 N3 C4 C5 -179(2) . . . . ?
C3 N3 B1 O1 57(2) . . . . ?
C3 N3 B1 N1 -55(2) . . . . ?
C3 N3 B1 N2 -177.6(18) . . . . ?
C4 N3 C3 C2 -174(2) . . . . ?
C4 N3 B1 O1 -68(2) . . . . ?
C4 N3 B1 N1 179.1(19) . . . . ?
C4 N3 B1 N2 57(2) . . . . ?
C4 C5 C6 N2 -47(4) . . . . ?
C6 N2 B1 O1 62(3) . . . . ?
C6 N2 B1 N1 -170(2) . . . . ?
C6 N2 B1 N3 -57(2) . . . . ?
C6 N2 P2 Pt1 -166.2(15) . . . . ?
C6 N2 P2 O21 61.3(19) . . . . ?
C6 N2 P2 O22 -40.2(19) . . . . ?
C6 N2 P2A Pt1 175.9(17) . . . . ?
C6 N2 P2A O21A 60(2) . . . . ?
C6 N2 P2A O22A -48(2) . . . . ?
C23 N5 B2 O2 56(2) . . . . ?
C23 N5 B2 N4 -171.3(19) . . . . ?
C23 N5 B2 N6 -58(2) . . . . ?
C23 N5 P3 Pt2 -154.6(19) . . . . ?
C23 N5 P3 O31 -31(3) . . . . ?
C23 N5 P3 O32 79(3) . . . . ?
C23 N5 P3A Pt2 -167.8(14) . . . . ?
C23 N5 P3A O31A -39.8(18) . . . . ?
C23 N5 P3A O32A 62.8(18) . . . . ?
C23 C24 C25 N6 55(3) . . . . ?
C25 N6 C27 C28 -173(2) . . . . ?
C25 N6 B2 O2 -60(2) . . . . ?
C25 N6 B2 N4 180(2) . . . . ?
C25 N6 B2 N5 58(2) . . . . ?
C27 N6 C25 C24 175(2) . . . . ?
C27 N6 B2 O2 67(2) . . . . ?
C27 N6 B2 N4 -53(2) . . . . ?
C27 N6 B2 N5 -175.2(18) . . . . ?
C27 C28 C29 N4 65(3) . . . . ?
C29 N4 B2 O2 -57(3) . . . . ?
C29 N4 B2 N5 171(2) . . . . ?
C29 N4 B2 N6 58(2) . . . . ?
C29 N4 P4 Pt2 160.9(17) . . . . ?
C29 N4 P4 O41 25(2) . . . . ?
C29 N4 P4 O42 -74(2) . . . . ?
C29 N4 P4A Pt2 172.9(16) . . . . ?
C29 N4 P4A O41A 48(2) . . . . ?
C29 N4 P4A O42A -57(2) . . . . ?
B1 N1 C1 C2 -62(3) . . . . ?
B1 N1 P1 Pt1 -27(2) . . . . ?
B1 N1 P1 O11 100(2) . . . . ?
B1 N1 P1 O12 -152.4(19) . . . . ?
B1 N1 P1A Pt1 -3(3) . . . . ?
B1 N1 P1A O11A 125(2) . . . . ?
B1 N1 P1A O12A -136(2) . . . . ?
B1 N2 C6 C5 53(3) . . . . ?
B1 N2 P2 Pt1 0(2) . . . . ?
B1 N2 P2 O21 -133(2) . . . . ?
B1 N2 P2 O22 126(2) . . . . ?
B1 N2 P2A Pt1 -38(3) . . . . ?
B1 N2 P2A O21A -154(2) . . . . ?
B1 N2 P2A O22A 98(2) . . . . ?
B1 N3 C3 C2 57(2) . . . . ?
B1 N3 C4 C5 -51(3) . . . . ?
B2 N4 C29 C28 -70(3) . . . . ?
B2 N4 P4 Pt2 -19(3) . . . . ?
B2 N4 P4 O41 -155(2) . . . . ?
B2 N4 P4 O42 106(2) . . . . ?
B2 N4 P4A Pt2 11(3) . . . . ?
B2 N4 P4A O41A -114(2) . . . . ?
B2 N4 P4A O42A 141(2) . . . . ?
B2 N5 C23 C24 58(3) . . . . ?
B2 N5 P3 Pt2 30(3) . . . . ?
B2 N5 P3 O31 154(2) . . . . ?
B2 N5 P3 O32 -96(2) . . . . ?
B2 N5 P3A Pt2 1(2) . . . . ?
B2 N5 P3A O31A 129(2) . . . . ?
B2 N5 P3A O32A -129(2) . . . . ?
B2 N6 C25 C24 -56(3) . . . . ?
B2 N6 C27 C28 58(3) . . . . ?
P1 N1 C1 C2 115(2) . . . . ?
P1 N1 B1 O1 123.5(19) . . . . ?
P1 N1 B1 N2 -10(3) . . . . ?
P1 N1 B1 N3 -121.7(18) . . . . ?
P2 N2 C6 C5 -138(3) . . . . ?
P2 N2 B1 O1 -103(2) . . . . ?
P2 N2 B1 N1 25(3) . . . . ?
P2 N2 B1 N3 138(2) . . . . ?
P3 N5 C23 C24 -118(2) . . . . ?
P3 N5 B2 O2 -129(2) . . . . ?
P3 N5 B2 N4 4(3) . . . . ?
P3 N5 B2 N6 117(2) . . . . ?
P4 N4 C29 C28 110(2) . . . . ?
P4 N4 B2 O2 123(2) . . . . ?
P4 N4 B2 N5 -9(3) . . . . ?
P4 N4 B2 N6 -122(2) . . . . ?
O11 P1 O12 C12 -174(2) . . . . ?
O12 P1 O11 C11 -73(3) . . . . ?
O21 P2 O22 C22 -173(2) . . . . ?
O22 P2 O21 C21 -175(2) . . . . ?
O31 P3 O32 C32 67(6) . . . . ?
O32 P3 O31 C31 179(6) . . . . ?
O41 P4 O42 C42 94(4) . . . . ?
O42 P4 O41 C41 162(4) . . . . ?
P1A N1 C1 C2 126(2) . . . . ?
P1A N1 B1 O1 110(2) . . . . ?
P1A N1 B1 N2 -23(3) . . . . ?
P1A N1 B1 N3 -135(2) . . . . ?
P2A N2 C6 C5 -158(3) . . . . ?
P2A N2 B1 O1 -83(2) . . . . ?
P2A N2 B1 N1 44(3) . . . . ?
P2A N2 B1 N3 157.6(17) . . . . ?
P3A N5 C23 C24 -131(2) . . . . ?
P3A N5 B2 O2 -113(2) . . . . ?
P3A N5 B2 N4 20(3) . . . . ?
P3A N5 B2 N6 133.4(19) . . . . ?
P4A N4 C29 C28 125(2) . . . . ?
P4A N4 B2 O2 105(2) . . . . ?
P4A N4 B2 N5 -27(3) . . . . ?
P4A N4 B2 N6 -140(2) . . . . ?
O11A P1A O12A C12A -178(3) . . . . ?
O12A P1A O11A C11A -166(3) . . . . ?
O21A P2A O22A C22A -17(6) . . . . ?
O22A P2A O21A C21A -165(6) . . . . ?
O31A P3A O32A C32A 167(2) . . . . ?
O32A P3A O31A C31A 175(2) . . . . ?
O41A P4A O42A C42A 174(3) . . . . ?
O42A P4A O41A C41A -27(3) . . . . ?

loop_
_twin_individual_id
_twin_individual_mass_fraction_refined
1 0.50(3)
2 0.50(3)
